data_1507659
loop_
_publ_author_name
'Shomura, Ryo'
'Sugiyasu, Kazunori'
'Yasuda, Takeshi'
'Sato, Akira'
'Takeuchi, Masayuki'

_publ_section_title
;
 Electrochemical Generation and Spectroscopic Characterization of Charge
 Carriers within Isolated Planar Polythiophene
;
_journal_issue 9
_journal_name_full Macromolecules
_journal_page_first 3759
_journal_paper_doi 10.1021/ma300373n
_journal_volume 45
_journal_year 2012
_chemical_formula_sum 'C20 H14 O4 S4'
_chemical_formula_weight 446.55
_chemical_name_systematic
; 
 ? 
;
_space_group_IT_number 2
_symmetry_space_group_name_Hall '-P 1'
_symmetry_space_group_name_H-M 'P -1'
_atom_sites_solution_hydrogens geom
_atom_sites_solution_primary direct
_atom_sites_solution_secondary difmap
_audit_creation_method SHELXL-97
_cell_angle_alpha 71.983(15)
_cell_angle_beta 82.531(15)
_cell_angle_gamma 89.837(15)
_cell_formula_units_Z 2
_cell_length_a 8.298(8)
_cell_length_b 10.140(10)
_cell_length_c 11.904(12)
_cell_measurement_temperature 393(2)
_cell_volume 943.7(16)
_computing_structure_refinement 'SHELXL-97 (Sheldrick, 1997)'
_computing_structure_solution 'SHELXS-97 (Sheldrick, 1990)'
_diffrn_ambient_temperature 393(2)
_diffrn_measured_fraction_theta_full 0.884
_diffrn_measured_fraction_theta_max 0.884
_diffrn_radiation_monochromator graphite
_diffrn_radiation_source 'fine-focus sealed tube'
_diffrn_radiation_type MoK\a
_diffrn_radiation_wavelength 0.71073
_diffrn_reflns_av_R_equivalents 0.0168
_diffrn_reflns_av_sigmaI/netI 0.0257
_diffrn_reflns_limit_h_max 10
_diffrn_reflns_limit_h_min -10
_diffrn_reflns_limit_k_max 12
_diffrn_reflns_limit_k_min -12
_diffrn_reflns_limit_l_max 14
_diffrn_reflns_limit_l_min -13
_diffrn_reflns_number 7328
_diffrn_reflns_theta_full 27.10
_diffrn_reflns_theta_max 27.10
_diffrn_reflns_theta_min 1.82
_exptl_absorpt_coefficient_mu 0.529
_exptl_crystal_density_diffrn 1.572
_exptl_crystal_density_method 'not measured'
_exptl_crystal_F_000 460
_refine_diff_density_max 0.704
_refine_diff_density_min -0.614
_refine_diff_density_rms 0.071
_refine_ls_extinction_method none
_refine_ls_goodness_of_fit_ref 1.078
_refine_ls_hydrogen_treatment mixed
_refine_ls_matrix_type full
_refine_ls_number_parameters 253
_refine_ls_number_reflns 3679
_refine_ls_number_restraints 0
_refine_ls_restrained_S_all 1.078
_refine_ls_R_factor_all 0.0419
_refine_ls_R_factor_gt 0.0383
_refine_ls_shift/su_max 0.001
_refine_ls_shift/su_mean 0.000
_refine_ls_structure_factor_coef Fsqd
_refine_ls_weighting_details 'calc w=1/[\s^2^(Fo^2^)+(0.0562P)^2^+0.8196P] where P=(Fo^2^+2Fc^2^)/3'
_refine_ls_weighting_scheme calc
_refine_ls_wR_factor_gt 0.1026
_refine_ls_wR_factor_ref 0.1049
_reflns_number_gt 3324
_reflns_number_total 3679
_reflns_threshold_expression >2sigma(I)
_cod_data_source_file ma300373n_si_004.cif
_cod_data_source_block t2ed
_cod_database_code 1507659

loop_
_symmetry_equiv_pos_as_xyz
'x, y, z'
'-x, -y, -z'

loop_
_atom_site_label
_atom_site_type_symbol
_atom_site_fract_x
_atom_site_fract_y
_atom_site_fract_z
_atom_site_U_iso_or_equiv
_atom_site_adp_type
_atom_site_occupancy
_atom_site_symmetry_multiplicity
_atom_site_calc_flag
_atom_site_refinement_flags
S1 S 0.46657(6) 0.66647(5) 0.08026(5) 0.02015(14) Uani 1 1 d .
S2 S 0.88278(6) 0.33751(6) 0.45025(5) 0.02094(15) Uani 1 1 d .
S3 S 0.62693(7) 0.66813(6) 0.41544(5) 0.02390(15) Uani 1 1 d .
S4 S 0.79628(7) 0.09431(6) 0.33369(5) 0.02685(16) Uani 1 1 d .
O1 O 1.07531(19) 0.33528(16) 0.06249(13) 0.0230(3) Uani 1 1 d .
O2 O 0.3361(2) 0.86702(17) 0.19831(15) 0.0279(4) Uani 1 1 d .
O3 O 0.37605(19) 0.99859(17) 0.37764(15) 0.0274(4) Uani 1 1 d .
O4 O 0.89739(19) 0.12890(16) -0.00093(14) 0.0251(3) Uani 1 1 d .
C5 C 0.9915(2) 0.3234(2) 0.31984(18) 0.0191(4) Uani 1 1 d .
C6 C 0.4324(2) 0.8166(2) 0.28520(19) 0.0188(4) Uani 1 1 d .
C7 C 0.5269(2) 0.6100(2) 0.22104(18) 0.0182(4) Uani 1 1 d .
C8 C 0.5197(2) 0.7001(2) 0.29492(18) 0.0183(4) Uani 1 1 d .
C9 C 0.9334(2) 0.2315(2) 0.26041(19) 0.0198(4) Uani 1 1 d .
C10 C 0.5134(2) 0.5105(2) 0.05542(18) 0.0189(4) Uani 1 1 d .
C11 C 0.5771(3) 0.4765(2) 0.24621(19) 0.0222(4) Uani 1 1 d .
H11 H 0.6119 0.4276 0.3183 0.027 Uiso 1 1 calc R
C12 C 0.9690(2) 0.2395(2) 0.14294(19) 0.0188(4) Uani 1 1 d .
C13 C 1.1232(3) 0.4144(2) 0.28372(19) 0.0206(4) Uani 1 1 d .
H13 H 1.1978 0.4210 0.2166 0.025 Uiso 1 1 calc R
C14 C 1.1345(2) 0.4969(2) 0.35834(19) 0.0210(4) Uani 1 1 d .
H14 H 1.2168 0.5643 0.3446 0.025 Uiso 1 1 calc R
C15 C 0.4516(2) 0.8794(2) 0.37443(19) 0.0202(4) Uani 1 1 d .
C16 C 0.5518(3) 0.8104(2) 0.45173(19) 0.0225(4) Uani 1 1 d .
H16 H 0.5770 0.8363 0.5160 0.027 Uiso 1 1 calc R
C17 C 0.8834(3) 0.1376(2) 0.11181(19) 0.0207(4) Uani 1 1 d .
C18 C 1.0133(2) 0.4687(2) 0.45299(18) 0.0178(4) Uani 1 1 d .
C19 C 0.7861(3) 0.0516(2) 0.2059(2) 0.0262(5) Uani 1 1 d .
H19 H 0.7218 -0.0213 0.2019 0.031 Uiso 1 1 calc R
C20 C 0.5710(3) 0.4201(2) 0.15205(19) 0.0218(4) Uani 1 1 d .
H20 H 0.6027 0.3311 0.1553 0.026 Uiso 1 1 calc R
C21 C 1.0304(3) 0.2147(2) -0.0784(2) 0.0290(5) Uani 1 1 d .
H21A H 1.0152 0.2295 -0.1607 0.035 Uiso 1 1 calc R
H21B H 1.1313 0.1675 -0.0650 0.035 Uiso 1 1 calc R
C22 C 1.0421(3) 0.3522(3) -0.0571(2) 0.0304(5) Uani 1 1 d .
H22A H 1.1282 0.4097 -0.1139 0.036 Uiso 1 1 calc R
H22B H 0.9407 0.3989 -0.0694 0.036 Uiso 1 1 calc R
C23 C 0.3006(7) 1.0576(5) 0.2761(5) 0.107(2) Uani 1 1 d .
H23A H 0.2052 1.1021 0.3015 0.129 Uiso 1 1 calc R
H23B H 0.3743 1.1312 0.2231 0.129 Uiso 1 1 calc R
C24 C 0.2522(6) 0.9846(4) 0.2095(4) 0.0767(14) Uani 1 1 d .
H24A H 0.2526 1.0483 0.1296 0.092 Uiso 1 1 calc R
H24B H 0.1398 0.9543 0.2402 0.092 Uiso 1 1 calc R

loop_
_atom_site_aniso_label
_atom_site_aniso_U_11
_atom_site_aniso_U_22
_atom_site_aniso_U_33
_atom_site_aniso_U_23
_atom_site_aniso_U_13
_atom_site_aniso_U_12
S1 0.0271(3) 0.0187(3) 0.0177(3) -0.0088(2) -0.0062(2) 0.0032(2)
S2 0.0194(3) 0.0253(3) 0.0205(3) -0.0119(2) 0.0005(2) -0.0059(2)
S3 0.0312(3) 0.0229(3) 0.0220(3) -0.0100(2) -0.0120(2) 0.0030(2)
S4 0.0291(3) 0.0288(3) 0.0242(3) -0.0139(2) 0.0047(2) -0.0108(2)
O1 0.0292(8) 0.0227(8) 0.0173(7) -0.0076(6) -0.0002(6) -0.0042(6)
O2 0.0323(9) 0.0281(9) 0.0331(9) -0.0184(7) -0.0181(7) 0.0119(7)
O3 0.0284(8) 0.0284(9) 0.0331(9) -0.0200(7) -0.0063(7) 0.0038(7)
O4 0.0297(8) 0.0274(8) 0.0222(8) -0.0136(7) -0.0037(6) -0.0009(7)
C5 0.0202(10) 0.0210(10) 0.0183(10) -0.0088(8) -0.0038(8) 0.0014(8)
C6 0.0174(9) 0.0232(11) 0.0183(10) -0.0094(8) -0.0042(8) -0.0018(8)
C7 0.0172(9) 0.0222(11) 0.0170(10) -0.0082(8) -0.0036(7) -0.0011(8)
C8 0.0185(9) 0.0213(10) 0.0165(10) -0.0077(8) -0.0029(8) -0.0030(8)
C9 0.0173(9) 0.0209(10) 0.0232(11) -0.0099(9) -0.0021(8) -0.0023(8)
C10 0.0198(10) 0.0180(10) 0.0210(11) -0.0096(8) -0.0017(8) -0.0008(8)
C11 0.0250(11) 0.0244(11) 0.0196(10) -0.0088(9) -0.0074(8) 0.0037(9)
C12 0.0176(9) 0.0173(10) 0.0223(10) -0.0073(8) -0.0024(8) 0.0013(8)
C13 0.0201(10) 0.0244(11) 0.0183(10) -0.0086(9) -0.0013(8) 0.0000(8)
C14 0.0185(10) 0.0234(11) 0.0218(11) -0.0085(9) -0.0021(8) -0.0044(8)
C15 0.0201(10) 0.0208(11) 0.0216(10) -0.0110(9) 0.0008(8) -0.0042(8)
C16 0.0279(11) 0.0231(11) 0.0201(10) -0.0123(9) -0.0029(8) -0.0053(9)
C17 0.0206(10) 0.0220(11) 0.0235(11) -0.0123(9) -0.0050(8) 0.0028(8)
C18 0.0165(9) 0.0196(10) 0.0189(10) -0.0072(8) -0.0054(8) -0.0008(8)
C19 0.0257(11) 0.0281(12) 0.0301(12) -0.0184(10) 0.0000(9) -0.0067(9)
C20 0.0248(10) 0.0199(11) 0.0229(11) -0.0096(9) -0.0041(8) 0.0028(8)
C21 0.0392(13) 0.0296(13) 0.0194(11) -0.0103(9) -0.0016(9) -0.0021(10)
C22 0.0438(14) 0.0276(12) 0.0199(11) -0.0076(10) -0.0040(10) -0.0019(10)
C23 0.164(5) 0.090(3) 0.141(4) -0.098(3) -0.130(4) 0.102(3)
C24 0.117(3) 0.072(2) 0.084(3) -0.062(2) -0.075(3) 0.072(2)

loop_
_atom_type_symbol
_atom_type_description
_atom_type_scat_dispersion_real
_atom_type_scat_dispersion_imag
_atom_type_scat_source
C C 0.0033 0.0016 'International Tables Vol C Tables 4.2.6.8 and 6.1.1.4'
H H 0.0000 0.0000 'International Tables Vol C Tables 4.2.6.8 and 6.1.1.4'
O O 0.0106 0.0060 'International Tables Vol C Tables 4.2.6.8 and 6.1.1.4'
S S 0.1246 0.1234 'International Tables Vol C Tables 4.2.6.8 and 6.1.1.4'

loop_
_geom_angle_atom_site_label_1
_geom_angle_atom_site_label_2
_geom_angle_atom_site_label_3
_geom_angle
_geom_angle_site_symmetry_1
_geom_angle_site_symmetry_3
C10 S1 C7 91.92(11) . .
C18 S2 C5 92.20(11) . .
C16 S3 C8 92.55(11) . .
C19 S4 C9 92.43(12) . .
C12 O1 C22 110.25(18) . .
C6 O2 C24 112.78(19) . .
C15 O3 C23 111.98(19) . .
C17 O4 C21 112.39(17) . .
C13 C5 C9 128.7(2) . .
C13 C5 S2 110.44(16) . .
C9 C5 S2 120.74(16) . .
O2 C6 C8 122.95(19) . .
O2 C6 C15 123.49(19) . .
C8 C6 C15 113.57(19) . .
C11 C7 C8 128.5(2) . .
C11 C7 S1 110.68(16) . .
C8 C7 S1 120.78(17) . .
C6 C8 C7 128.3(2) . .
C6 C8 S3 109.81(16) . .
C7 C8 S3 121.88(17) . .
C12 C9 C5 127.8(2) . .
C12 C9 S4 109.95(16) . .
C5 C9 S4 122.20(17) . .
C20 C10 C10 129.0(2) . 2_665
C20 C10 S1 111.03(16) . .
C10 C10 S1 119.9(2) 2_665 .
C7 C11 C20 113.4(2) . .
O1 C12 C9 123.95(19) . .
O1 C12 C17 122.5(2) . .
C9 C12 C17 113.52(19) . .
C5 C13 C14 113.23(19) . .
C18 C14 C13 113.75(19) . .
C16 C15 O3 125.08(19) . .
C16 C15 C6 113.0(2) . .
O3 C15 C6 121.9(2) . .
C15 C16 S3 111.06(17) . .
C19 C17 O4 124.1(2) . .
C19 C17 C12 112.6(2) . .
O4 C17 C12 123.3(2) . .
C14 C18 C18 129.1(2) . 2_766
C14 C18 S2 110.36(16) . .
C18 C18 S2 120.6(2) 2_766 .
C17 C19 S4 111.46(18) . .
C10 C20 C11 112.9(2) . .
O4 C21 C22 111.4(2) . .
O1 C22 C21 111.09(19) . .
C24 C23 O3 123.3(3) . .
C23 C24 O2 120.8(3) . .

loop_
_geom_bond_atom_site_label_1
_geom_bond_atom_site_label_2
_geom_bond_distance
_geom_bond_site_symmetry_2
S1 C10 1.731(3) .
S1 C7 1.735(3) .
S2 C18 1.728(2) .
S2 C5 1.737(2) .
S3 C16 1.722(3) .
S3 C8 1.731(2) .
S4 C19 1.717(3) .
S4 C9 1.729(2) .
O1 C12 1.360(3) .
O1 C22 1.443(3) .
O2 C6 1.362(3) .
O2 C24 1.412(3) .
O3 C15 1.369(3) .
O3 C23 1.399(4) .
O4 C17 1.362(3) .
O4 C21 1.439(3) .
C5 C13 1.366(3) .
C5 C9 1.450(3) .
C6 C8 1.366(3) .
C6 C15 1.422(3) .
C7 C11 1.369(3) .
C7 C8 1.447(3) .
C9 C12 1.368(3) .
C10 C20 1.371(3) .
C10 C10 1.444(4) 2_665
C11 C20 1.413(3) .
C12 C17 1.421(3) .
C13 C14 1.407(3) .
C14 C18 1.368(3) .
C15 C16 1.351(3) .
C17 C19 1.353(3) .
C18 C18 1.442(4) 2_766
C21 C22 1.497(4) .
C23 C24 1.337(4) .
